data_2235190
loop_
_publ_author_name
'Devarajegowda, H. C.'
'Jeyaseelan, S.'
'Sathishkumar, R.'
'D'souza, Agnes Sylvia'
'D'souza, Alphonsus'

_publ_section_title
;
 4-[(<i>E</i>)-(4-Fluorobenzylidene)amino]-3-methyl-1<i>H</i>-1,2,4-triazole-5(4<i>H</i>)-thione
;
_journal_coeditor_code PK2403
_journal_issue 6
_journal_name_full 'Acta Crystallographica Section E'
_journal_page_first o1607
_journal_paper_doi 10.1107/S1600536812019174
_journal_volume 68
_journal_year 2012
_chemical_formula_iupac 'C10 H9 F N4 S'
_chemical_formula_moiety 'C10 H9 F N4 S'
_chemical_formula_sum 'C10 H9 F N4 S'
_chemical_formula_weight 236.27
_chemical_melting_point 441
_chemical_name_systematic
;
4-[(<i>E</i>)-(4-Fluorobenzylidene)amino]-3-methyl-1<i>H</i>-1,2,4-triazole-
5(4<i>H</i>)-thione
;
_space_group_IT_number 2
_symmetry_cell_setting triclinic
_symmetry_space_group_name_Hall '-P 1'
_symmetry_space_group_name_H-M 'P -1'
_atom_sites_solution_hydrogens geom
_atom_sites_solution_primary direct
_atom_sites_solution_secondary difmap
_audit_creation_method SHELXL-97
_cell_angle_alpha 101.205(3)
_cell_angle_beta 103.899(3)
_cell_angle_gamma 112.376(3)
_cell_formula_units_Z 4
_cell_length_a 9.0048(19)
_cell_length_b 10.811(2)
_cell_length_c 12.729(3)
_cell_measurement_reflns_used 3698
_cell_measurement_temperature 293(2)
_cell_measurement_theta_max 24.99
_cell_measurement_theta_min 1.74
_cell_volume 1054.5(4)
_computing_cell_refinement 'SAINT (Bruker, 2001)'
_computing_data_collection 'SMART (Bruker, 2001)'
_computing_data_reduction 'SAINT (Bruker, 2001)'
_computing_molecular_graphics 'ORTEP-3 (Farrugia, 1997)'
_computing_publication_material 'SHELXL97 (Sheldrick, 2008)'
_computing_structure_refinement 'SHELXL97 (Sheldrick, 2008)'
_computing_structure_solution 'SHELXS97 (Sheldrick, 2008)'
_diffrn_ambient_temperature 293(2)
_diffrn_measured_fraction_theta_full 0.997
_diffrn_measured_fraction_theta_max 0.997
_diffrn_measurement_device_type 'Bruker SMART CCD area-detector'
_diffrn_measurement_method '\w and \f scans'
_diffrn_radiation_monochromator graphite
_diffrn_radiation_source 'fine-focus sealed tube'
_diffrn_radiation_type MoK\a
_diffrn_radiation_wavelength 0.71073
_diffrn_reflns_av_R_equivalents 0.0166
_diffrn_reflns_av_sigmaI/netI 0.0232
_diffrn_reflns_limit_h_max 10
_diffrn_reflns_limit_h_min -10
_diffrn_reflns_limit_k_max 12
_diffrn_reflns_limit_k_min -12
_diffrn_reflns_limit_l_max 15
_diffrn_reflns_limit_l_min -15
_diffrn_reflns_number 9923
_diffrn_reflns_theta_full 24.99
_diffrn_reflns_theta_max 24.99
_diffrn_reflns_theta_min 1.74
_diffrn_standards_number 0
_exptl_absorpt_coefficient_mu 0.297
_exptl_absorpt_correction_T_max 1.00
_exptl_absorpt_correction_T_min 0.77
_exptl_absorpt_correction_type multi-scan
_exptl_absorpt_process_details '(SADABS; Sheldrick, 2007)'
_exptl_crystal_colour colourless
_exptl_crystal_density_diffrn 1.488
_exptl_crystal_density_method 'not measured'
_exptl_crystal_description Plate
_exptl_crystal_F_000 488
_exptl_crystal_size_max 0.52
_exptl_crystal_size_mid 0.24
_exptl_crystal_size_min 0.13
_refine_diff_density_max 0.296
_refine_diff_density_min -0.277
_refine_ls_extinction_method none
_refine_ls_goodness_of_fit_ref 1.047
_refine_ls_hydrogen_treatment constr
_refine_ls_matrix_type full
_refine_ls_number_parameters 291
_refine_ls_number_reflns 3698
_refine_ls_number_restraints 0
_refine_ls_restrained_S_all 1.047
_refine_ls_R_factor_all 0.0368
_refine_ls_R_factor_gt 0.0329
_refine_ls_shift/su_max 0.001
_refine_ls_shift/su_mean 0.000
_refine_ls_structure_factor_coef Fsqd
_refine_ls_weighting_details 'calc w=1/[\s^2^(Fo^2^)+(0.0428P)^2^+0.5511P] where P=(Fo^2^+2Fc^2^)/3'
_refine_ls_weighting_scheme calc
_refine_ls_wR_factor_gt 0.0836
_refine_ls_wR_factor_ref 0.0854
_reflns_number_gt 3383
_reflns_number_total 3698
_reflns_threshold_expression I>2\s(I)
_cod_data_source_file pk2403.cif
_cod_data_source_block I
_cod_original_cell_volume 1054.4(4)
_cod_database_code 2235190
_cod_database_fobs_code 2235190

loop_
_symmetry_equiv_pos_as_xyz
'x, y, z'
'-x, -y, -z'

loop_
_atom_site_type_symbol
_atom_site_label
_atom_site_fract_x
_atom_site_fract_y
_atom_site_fract_z
_atom_site_U_iso_or_equiv
_atom_site_adp_type
_atom_site_calc_flag
_atom_site_refinement_flags
_atom_site_occupancy
_atom_site_symmetry_multiplicity
S S1A 0.23713(5) 0.62340(4) 0.35429(3) 0.01697(12) Uani d . 1 1
F F2A 1.06962(13) 0.90655(11) 0.94413(8) 0.0227(2) Uani d . 1 1
N N4A 0.40671(18) 0.90351(15) 0.20331(12) 0.0173(3) Uani d . 1 1
N N3A 0.29189(18) 0.78138(15) 0.21256(12) 0.0156(3) Uani d . 1 1
H H3A 0.1939 0.7264 0.1603 0.019 Uiso calc R 1 1
N N5A 0.50787(17) 0.86716(14) 0.36491(11) 0.0143(3) Uani d . 1 1
N N6A 0.62298(17) 0.90901(15) 0.47624(11) 0.0158(3) Uani d . 1 1
C C7A 0.6964(2) 1.08701(19) 0.33309(15) 0.0229(4) Uani d . 1 1
H H7A1 0.6894 1.1325 0.2756 0.034 Uiso calc R 1 1
H H7A2 0.7920 1.0658 0.3420 0.034 Uiso calc R 1 1
H H7A3 0.7112 1.1486 0.4042 0.034 Uiso calc R 1 1
C C8A 0.5365(2) 0.95448(18) 0.29812(14) 0.0168(4) Uani d . 1 1
C C9A 0.3462(2) 0.75585(17) 0.31005(14) 0.0137(3) Uani d . 1 1
C C10A 0.6362(2) 0.80838(17) 0.51028(14) 0.0147(3) Uani d . 1 1
H H10A 0.5724 0.7158 0.4617 0.018 Uiso calc R 1 1
C C11A 0.7512(2) 0.83788(17) 0.62529(14) 0.0141(3) Uani d . 1 1
C C12A 0.7622(2) 0.72535(18) 0.65853(14) 0.0156(4) Uani d . 1 1
H H12A 0.6968 0.6341 0.6078 0.019 Uiso calc R 1 1
C C13A 0.8693(2) 0.74710(18) 0.76628(14) 0.0164(4) Uani d . 1 1
H H13A 0.8764 0.6720 0.7886 0.020 Uiso calc R 1 1
C C14A 0.9647(2) 0.88390(18) 0.83872(14) 0.0168(4) Uani d . 1 1
C C15A 0.9588(2) 0.99895(18) 0.80954(14) 0.0188(4) Uani d . 1 1
H H15A 1.0257 1.0899 0.8607 0.023 Uiso calc R 1 1
C C16A 0.8504(2) 0.97526(18) 0.70181(14) 0.0166(4) Uani d . 1 1
H H16A 0.8437 1.0510 0.6804 0.020 Uiso calc R 1 1
S S1B -0.10121(5) 0.62370(4) 0.02884(3) 0.01602(12) Uani d . 1 1
F F2B -0.99250(12) 0.36565(11) -0.53412(8) 0.0211(2) Uani d . 1 1
N N3B -0.14587(17) 0.43278(14) 0.14306(12) 0.0154(3) Uani d . 1 1
H H3B -0.0436 0.4801 0.1919 0.018 Uiso calc R 1 1
N N4B -0.26081(18) 0.30629(15) 0.14576(12) 0.0167(3) Uani d . 1 1
N N5B -0.37235(17) 0.36840(14) 0.00279(11) 0.0134(3) Uani d . 1 1
N N6B -0.50533(17) 0.34307(15) -0.09421(11) 0.0154(3) Uani d . 1 1
C C7B -0.5645(2) 0.14351(18) 0.02702(15) 0.0201(4) Uani d . 1 1
H H7B1 -0.5561 0.0904 0.0786 0.030 Uiso calc R 1 1
H H7B2 -0.5940 0.0854 -0.0494 0.030 Uiso calc R 1 1
H H7B3 -0.6513 0.1734 0.0307 0.030 Uiso calc R 1 1
C C8B -0.3976(2) 0.26907(18) 0.05969(14) 0.0154(4) Uani d . 1 1
C C9B -0.2066(2) 0.47588(17) 0.05816(13) 0.0137(3) Uani d . 1 1
C C10B -0.4876(2) 0.43797(18) -0.14289(14) 0.0157(4) Uani d . 1 1
H H10B -0.3874 0.5224 -0.1132 0.019 Uiso calc R 1 1
C C11B -0.6245(2) 0.41410(18) -0.24528(14) 0.0152(4) Uani d . 1 1
C C12B -0.6015(2) 0.52269(18) -0.29298(14) 0.0163(4) Uani d . 1 1
H H12B -0.5009 0.6067 -0.2589 0.020 Uiso calc R 1 1
C C13B -0.7250(2) 0.50845(18) -0.39004(14) 0.0165(4) Uani d . 1 1
H H13B -0.7092 0.5812 -0.4216 0.020 Uiso calc R 1 1
C C14B -0.8721(2) 0.38242(18) -0.43791(13) 0.0159(4) Uani d . 1 1
C C15B -0.9013(2) 0.27145(18) -0.39334(14) 0.0175(4) Uani d . 1 1
H H15B -1.0024 0.1880 -0.4279 0.021 Uiso calc R 1 1
C C16B -0.7764(2) 0.28784(18) -0.29615(14) 0.0162(4) Uani d . 1 1
H H16B -0.7935 0.2150 -0.2647 0.019 Uiso calc R 1 1

loop_
_atom_site_aniso_label
_atom_site_aniso_U_11
_atom_site_aniso_U_22
_atom_site_aniso_U_33
_atom_site_aniso_U_12
_atom_site_aniso_U_13
_atom_site_aniso_U_23
S1A 0.0138(2) 0.0175(2) 0.0161(2) 0.00357(18) 0.00235(17) 0.00864(17)
F2A 0.0208(5) 0.0240(6) 0.0141(5) 0.0056(5) -0.0019(4) 0.0066(4)
N4A 0.0152(7) 0.0167(7) 0.0181(7) 0.0047(6) 0.0043(6) 0.0086(6)
N3A 0.0116(7) 0.0161(7) 0.0145(7) 0.0036(6) 0.0005(6) 0.0059(6)
N5A 0.0136(7) 0.0137(7) 0.0130(7) 0.0050(6) 0.0014(6) 0.0055(6)
N6A 0.0132(7) 0.0180(7) 0.0117(7) 0.0048(6) 0.0003(6) 0.0052(6)
C7A 0.0201(9) 0.0191(9) 0.0216(9) 0.0021(8) 0.0022(8) 0.0105(8)
C8A 0.0169(9) 0.0182(9) 0.0166(8) 0.0080(7) 0.0051(7) 0.0089(7)
C9A 0.0131(8) 0.0153(8) 0.0126(8) 0.0074(7) 0.0030(7) 0.0041(6)
C10A 0.0126(8) 0.0150(8) 0.0151(8) 0.0045(7) 0.0050(7) 0.0045(7)
C11A 0.0110(8) 0.0176(8) 0.0131(8) 0.0051(7) 0.0047(7) 0.0055(7)
C12A 0.0134(8) 0.0152(8) 0.0152(8) 0.0047(7) 0.0037(7) 0.0035(7)
C13A 0.0175(9) 0.0167(9) 0.0170(8) 0.0083(7) 0.0058(7) 0.0086(7)
C14A 0.0137(8) 0.0233(9) 0.0107(8) 0.0060(7) 0.0024(7) 0.0069(7)
C15A 0.0193(9) 0.0157(9) 0.0149(8) 0.0034(7) 0.0043(7) 0.0023(7)
C16A 0.0196(9) 0.0161(9) 0.0170(8) 0.0088(7) 0.0073(7) 0.0084(7)
S1B 0.0125(2) 0.0161(2) 0.0166(2) 0.00421(17) 0.00188(17) 0.00781(17)
F2B 0.0166(5) 0.0258(6) 0.0163(5) 0.0081(4) -0.0012(4) 0.0089(4)
N3B 0.0105(7) 0.0172(7) 0.0151(7) 0.0040(6) 0.0015(6) 0.0066(6)
N4B 0.0151(7) 0.0184(7) 0.0168(7) 0.0067(6) 0.0050(6) 0.0081(6)
N5B 0.0114(7) 0.0147(7) 0.0118(7) 0.0051(6) 0.0013(6) 0.0047(6)
N6B 0.0135(7) 0.0191(7) 0.0119(7) 0.0080(6) 0.0009(6) 0.0044(6)
C7B 0.0181(9) 0.0181(9) 0.0191(9) 0.0040(7) 0.0028(7) 0.0089(7)
C8B 0.0184(9) 0.0173(9) 0.0136(8) 0.0092(7) 0.0070(7) 0.0074(7)
C9B 0.0132(8) 0.0165(8) 0.0127(8) 0.0081(7) 0.0043(7) 0.0048(7)
C10B 0.0131(8) 0.0175(9) 0.0150(8) 0.0063(7) 0.0032(7) 0.0052(7)
C11B 0.0142(8) 0.0192(9) 0.0135(8) 0.0089(7) 0.0047(7) 0.0051(7)
C12B 0.0129(8) 0.0173(9) 0.0154(8) 0.0042(7) 0.0044(7) 0.0045(7)
C13B 0.0186(9) 0.0187(9) 0.0161(8) 0.0099(7) 0.0069(7) 0.0092(7)
C14B 0.0126(8) 0.0244(9) 0.0106(8) 0.0097(7) 0.0018(7) 0.0054(7)
C15B 0.0135(8) 0.0170(9) 0.0176(9) 0.0039(7) 0.0037(7) 0.0046(7)
C16B 0.0164(9) 0.0186(9) 0.0158(8) 0.0085(7) 0.0060(7) 0.0079(7)

loop_
_atom_type_symbol
_atom_type_description
_atom_type_scat_dispersion_real
_atom_type_scat_dispersion_imag
_atom_type_scat_source
C C 0.0033 0.0016 'International Tables Vol C Tables 4.2.6.8 and 6.1.1.4'
H H 0.0000 0.0000 'International Tables Vol C Tables 4.2.6.8 and 6.1.1.4'
N N 0.0061 0.0033 'International Tables Vol C Tables 4.2.6.8 and 6.1.1.4'
F F 0.0171 0.0103 'International Tables Vol C Tables 4.2.6.8 and 6.1.1.4'
S S 0.1246 0.1234 'International Tables Vol C Tables 4.2.6.8 and 6.1.1.4'

loop_
_geom_angle_atom_site_label_1
_geom_angle_atom_site_label_2
_geom_angle_atom_site_label_3
_geom_angle
C8A N4A N3A 103.69(13)
C9A N3A N4A 114.26(13)
C9A N3A H3A 122.9
N4A N3A H3A 122.9
C9A N5A C8A 108.36(13)
C9A N5A N6A 130.31(14)
C8A N5A N6A 120.57(13)
C10A N6A N5A 115.20(14)
C8A C7A H7A1 109.5
C8A C7A H7A2 109.5
H7A1 C7A H7A2 109.5
C8A C7A H7A3 109.5
H7A1 C7A H7A3 109.5
H7A2 C7A H7A3 109.5
N4A C8A N5A 110.95(15)
N4A C8A C7A 126.29(15)
N5A C8A C7A 122.75(15)
N3A C9A N5A 102.69(14)
N3A C9A S1A 127.58(13)
N5A C9A S1A 129.68(12)
N6A C10A C11A 120.60(15)
N6A C10A H10A 119.7
C11A C10A H10A 119.7
C12A C11A C16A 119.27(15)
C12A C11A C10A 118.67(15)
C16A C11A C10A 122.06(15)
C13A C12A C11A 121.16(15)
C13A C12A H12A 119.4
C11A C12A H12A 119.4
C14A C13A C12A 117.62(15)
C14A C13A H13A 121.2
C12A C13A H13A 121.2
F2A C14A C13A 118.21(15)
F2A C14A C15A 118.41(15)
C13A C14A C15A 123.38(15)
C14A C15A C16A 118.25(16)
C14A C15A H15A 120.9
C16A C15A H15A 120.9
C15A C16A C11A 120.32(16)
C15A C16A H16A 119.8
C11A C16A H16A 119.8
C9B N3B N4B 114.48(13)
C9B N3B H3B 122.8
N4B N3B H3B 122.8
C8B N4B N3B 104.14(13)
C8B N5B C9B 108.24(13)
C8B N5B N6B 118.40(13)
C9B N5B N6B 133.34(14)
C10B N6B N5B 118.87(14)
C8B C7B H7B1 109.5
C8B C7B H7B2 109.5
H7B1 C7B H7B2 109.5
C8B C7B H7B3 109.5
H7B1 C7B H7B3 109.5
H7B2 C7B H7B3 109.5
N4B C8B N5B 110.75(15)
N4B C8B C7B 126.55(15)
N5B C8B C7B 122.61(14)
N3B C9B N5B 102.39(14)
N3B C9B S1B 127.11(13)
N5B C9B S1B 130.49(12)
N6B C10B C11B 120.14(15)
N6B C10B H10B 119.9
C11B C10B H10B 119.9
C12B C11B C16B 119.26(15)
C12B C11B C10B 117.97(15)
C16B C11B C10B 122.77(15)
C13B C12B C11B 121.55(16)
C13B C12B H12B 119.2
C11B C12B H12B 119.2
C14B C13B C12B 117.43(16)
C14B C13B H13B 121.3
C12B C13B H13B 121.3
F2B C14B C13B 118.19(15)
F2B C14B C15B 118.62(15)
C13B C14B C15B 123.18(15)
C16B C15B C14B 118.52(16)
C16B C15B H15B 120.7
C14B C15B H15B 120.7
C15B C16B C11B 120.06(16)
C15B C16B H16B 120.0
C11B C16B H16B 120.0

loop_
_geom_bond_atom_site_label_1
_geom_bond_atom_site_label_2
_geom_bond_distance
S1A C9A 1.6854(17)
F2A C14A 1.3564(19)
N4A C8A 1.304(2)
N4A N3A 1.3805(19)
N3A C9A 1.341(2)
N3A H3A 0.8600
N5A C9A 1.381(2)
N5A C8A 1.383(2)
N5A N6A 1.4055(18)
N6A C10A 1.282(2)
C7A C8A 1.482(2)
C7A H7A1 0.9600
C7A H7A2 0.9600
C7A H7A3 0.9600
C10A C11A 1.468(2)
C10A H10A 0.9300
C11A C12A 1.393(2)
C11A C16A 1.401(2)
C12A C13A 1.390(2)
C12A H12A 0.9300
C13A C14A 1.378(2)
C13A H13A 0.9300
C14A C15A 1.381(2)
C15A C16A 1.389(2)
C15A H15A 0.9300
C16A H16A 0.9300
S1B C9B 1.6855(17)
F2B C14B 1.3545(18)
N3B C9B 1.338(2)
N3B N4B 1.3785(19)
N3B H3B 0.8600
N4B C8B 1.297(2)
N5B C8B 1.387(2)
N5B C9B 1.390(2)
N5B N6B 1.3935(18)
N6B C10B 1.277(2)
C7B C8B 1.484(2)
C7B H7B1 0.9600
C7B H7B2 0.9600
C7B H7B3 0.9600
C10B C11B 1.463(2)
C10B H10B 0.9300
C11B C12B 1.394(2)
C11B C16B 1.401(2)
C12B C13B 1.387(2)
C12B H12B 0.9300
C13B C14B 1.377(2)
C13B H13B 0.9300
C14B C15B 1.388(2)
C15B C16B 1.386(2)
C15B H15B 0.9300
C16B H16B 0.9300

loop_
_geom_hbond_atom_site_label_D
_geom_hbond_atom_site_label_H
_geom_hbond_atom_site_label_A
_geom_hbond_site_symmetry_A
_geom_hbond_distance_DH
_geom_hbond_distance_HA
_geom_hbond_distance_DA
_geom_hbond_angle_DHA
_geom_hbond_publ_flag
N3A H3A S1B 1_555 0.86 2.4500 3.2840(18) 164.00 yes
N3B H3B S1A 1_555 0.86 2.5100 3.3691(18) 172.00 yes

loop_
_geom_torsion_atom_site_label_1
_geom_torsion_atom_site_label_2
_geom_torsion_atom_site_label_3
_geom_torsion_atom_site_label_4
_geom_torsion
C8A N4A N3A C9A 0.33(18)
C9A N5A N6A C10A 42.7(2)
C8A N5A N6A C10A -148.60(15)
N3A N4A C8A N5A 1.13(18)
N3A N4A C8A C7A -179.27(17)
C9A N5A C8A N4A -2.17(19)
N6A N5A C8A N4A -173.13(14)
C9A N5A C8A C7A 178.21(16)
N6A N5A C8A C7A 7.2(2)
N4A N3A C9A N5A -1.58(18)
N4A N3A C9A S1A 176.05(12)
C8A N5A C9A N3A 2.17(17)
N6A N5A C9A N3A 171.95(15)
C8A N5A C9A S1A -175.39(13)
N6A N5A C9A S1A -5.6(3)
N5A N6A C10A C11A -179.52(13)
N6A C10A C11A C12A -179.68(15)
N6A C10A C11A C16A -0.1(2)
C16A C11A C12A C13A 0.2(2)
C10A C11A C12A C13A 179.80(15)
C11A C12A C13A C14A -0.3(2)
C12A C13A C14A F2A 179.92(14)
C12A C13A C14A C15A 0.0(3)
F2A C14A C15A C16A -179.57(14)
C13A C14A C15A C16A 0.4(3)
C14A C15A C16A C11A -0.4(2)
C12A C11A C16A C15A 0.1(2)
C10A C11A C16A C15A -179.41(15)
C9B N3B N4B C8B 0.09(18)
C8B N5B N6B C10B 175.50(14)
C9B N5B N6B C10B -6.8(3)
N3B N4B C8B N5B -0.02(18)
N3B N4B C8B C7B -176.50(16)
C9B N5B C8B N4B -0.05(19)
N6B N5B C8B N4B 178.23(13)
C9B N5B C8B C7B 176.60(15)
N6B N5B C8B C7B -5.1(2)
N4B N3B C9B N5B -0.11(17)
N4B N3B C9B S1B -179.39(12)
C8B N5B C9B N3B 0.09(17)
N6B N5B C9B N3B -177.83(15)
C8B N5B C9B S1B 179.34(13)
N6B N5B C9B S1B 1.4(3)
N5B N6B C10B C11B 179.62(14)
N6B C10B C11B C12B 177.84(15)
N6B C10B C11B C16B -1.8(3)
C16B C11B C12B C13B -0.4(2)
C10B C11B C12B C13B 179.94(15)
C11B C12B C13B C14B 0.0(2)
C12B C13B C14B F2B -178.64(14)
C12B C13B C14B C15B 0.3(3)
F2B C14B C15B C16B 178.77(14)
C13B C14B C15B C16B -0.2(3)
C14B C15B C16B C11B -0.2(2)
C12B C11B C16B C15B 0.5(2)
C10B C11B C16B C15B -179.81(16)

loop_
_cod_related_entry_id
_cod_related_entry_database
_cod_related_entry_code
1 ChemSpider 5279627
